data_1001629
loop_
_publ_author_name
'Daniel, P'
'Barbey, L'
'Groult, D'
'Nguyen, N'
'Van Tendeloo, G'
'Raveau, B'

_publ_section_title
;
Mixed valent iron oxides with the 0201-1201 intergrowth structure: (Pb1-
x Tlx) Sr4 Fe2 O9 (0<x<1)
;
_journal_coden_ASTM EJSCE5
_journal_name_full
;
European Journal of Solid State Inorganic Chemistry
;
_journal_page_first 235
_journal_page_last 244
_journal_volume 31
_journal_year 1994
_chemical_formula_structural 'Tl0.965 Sr4 Fe2 O9'
_chemical_formula_sum 'Fe2 O9 Sr4 Tl0.965'
_chemical_name_systematic 'Thallium strontium iron oxide (0.97/4/2/9)'
_space_group_IT_number 139
_symmetry_cell_setting tetragonal
_symmetry_Int_Tables_number 139
_symmetry_space_group_name_Hall '-I 4 2'
_symmetry_space_group_name_H-M 'I 4/m m m'
_cell_angle_alpha 90
_cell_angle_beta 90
_cell_angle_gamma 90
_cell_formula_units_Z 2
_cell_length_a 3.8048
_cell_length_b 3.8048
_cell_length_c 30.46799
_cell_volume 441.1
_refine_ls_R_factor_all 0.1
_cod_original_formula_sum 'Fe2 O9 Sr4 Tl.965'
_cod_database_code 1001629

loop_
_symmetry_equiv_pos_as_xyz
x,y,z
-x,-y,z
-x,y,z
x,-y,z
-y,x,z
y,-x,z
y,x,z
-y,-x,z
-x,-y,-z
x,y,-z
x,-y,-z
-x,y,-z
y,-x,-z
-y,x,-z
-y,-x,-z
y,x,-z
1/2+x,1/2+y,1/2+z
1/2-x,1/2-y,1/2+z
1/2-x,1/2+y,1/2+z
1/2+x,1/2-y,1/2+z
1/2-y,1/2+x,1/2+z
1/2+y,1/2-x,1/2+z
1/2+y,1/2+x,1/2+z
1/2-y,1/2-x,1/2+z
1/2-x,1/2-y,1/2-z
1/2+x,1/2+y,1/2-z
1/2+x,1/2-y,1/2-z
1/2-x,1/2+y,1/2-z
1/2+y,1/2-x,1/2-z
1/2-y,1/2+x,1/2-z
1/2-y,1/2-x,1/2-z
1/2+y,1/2+x,1/2-z

loop_
_atom_site_label
_atom_site_type_symbol
_atom_site_symmetry_multiplicity
_atom_site_Wyckoff_symbol
_atom_site_fract_x
_atom_site_fract_y
_atom_site_fract_z
_atom_site_occupancy
_atom_site_attached_hydrogens
_atom_site_calc_flag
Tl1 Tl3+ 8 i 0.083(2) 0. 0. 0.2412 0 d
Sr1 Sr2+ 4 e 0.5 0.5 0.0829(1) 1. 0 d
Sr2 Sr2+ 4 e 0.5 0.5 0.2049(1) 1. 0 d
Fe1 Fe4+ 4 e 0. 0. 0.1490(2) 1. 0 d
O1 O2- 8 j 0.137(2) 0. 0.5 0.25 0 d
O2 O2- 4 e 0. 0. 0.0684(6) 1. 0 d
O3 O2- 8 g 0.5 0. 0.1431(5) 1. 0 d
O4 O2- 4 e 0. 0. 0.2144(6) 1. 0 d

loop_
_atom_type_symbol
_atom_type_oxidation_number
Tl3+ 3.000
Sr2+ 2.000
Fe4+ 3.553
O2- -2.000
